data_4339998
loop_
_publ_author_name
'Yun, Lin'
'Vazquez-Lima, Hugo'
'Fang, Huayi'
'Yao, Zhengmin'
'Geisberger, Georg'
'Dietl, Christian'
'Ghosh, Abhik'
'Brothers, Penelope J.'
'Fu, Xuefeng'

_publ_section_title
;
 Synthesis and Reactivity Studies of a Tin(II) Corrole Complex.
;
_journal_issue 13
_journal_name_full 'Inorganic chemistry'
_journal_page_first 7047
_journal_page_last 7054
_journal_paper_doi 10.1021/ic501103c
_journal_volume 53
_journal_year 2014
_chemical_formula_moiety 'C38 H11 F15 N4 Sn, C5 H12'
_chemical_formula_sum 'C43 H23 F15 N4 Sn'
_chemical_formula_weight 999.34
_chemical_name_systematic
; 
 ? 
;
_space_group_IT_number 4
_symmetry_cell_setting monoclinic
_symmetry_space_group_name_Hall 'P 2yb'
_symmetry_space_group_name_H-M 'P 1 21 1'
_atom_sites_solution_hydrogens geom
_atom_sites_solution_primary direct
_atom_sites_solution_secondary difmap
_audit_creation_method SHELXL-97
_cell_angle_alpha 90.00
_cell_angle_beta 115.749(2)
_cell_angle_gamma 90.00
_cell_formula_units_Z 2
_cell_length_a 14.946(3)
_cell_length_b 9.5085(4)
_cell_length_c 15.1008(9)
_cell_measurement_reflns_used 6947
_cell_measurement_temperature 173(2)
_cell_measurement_theta_max 27.49
_cell_measurement_theta_min 1.51
_cell_volume 1932.9(4)
_computing_cell_refinement 'CrystalClear (Rigaku Inc., 2007)'
_computing_data_collection 'CrystalClear (Rigaku Inc., 2007)'
_computing_data_reduction 'CrystalClear (Rigaku Inc., 2007)'
_computing_molecular_graphics 'Olex2 ver 1.1'
_computing_publication_material 'SHELX97 (Sheldrick, 2008)'
_computing_structure_refinement 'Olex2 ver 1.1'
_computing_structure_solution 'SHELXS-97 (Sheldrick, 2008)'
_diffrn_ambient_temperature 173(2)
_diffrn_measured_fraction_theta_full 0.994
_diffrn_measured_fraction_theta_max 0.994
_diffrn_measurement_device_type 'Saturn724+ CCD'
_diffrn_measurement_method '\w scans at fixed \c = 45\%'
_diffrn_radiation_monochromator graphite
_diffrn_radiation_source 'sealed tube'
_diffrn_radiation_type MoK\a
_diffrn_radiation_wavelength 0.71073
_diffrn_reflns_av_R_equivalents 0.0318
_diffrn_reflns_av_sigmaI/netI 0.0391
_diffrn_reflns_limit_h_max 19
_diffrn_reflns_limit_h_min -19
_diffrn_reflns_limit_k_max 12
_diffrn_reflns_limit_k_min -11
_diffrn_reflns_limit_l_max 19
_diffrn_reflns_limit_l_min -13
_diffrn_reflns_number 15373
_diffrn_reflns_theta_full 27.47
_diffrn_reflns_theta_max 27.47
_diffrn_reflns_theta_min 2.55
_exptl_absorpt_coefficient_mu 0.773
_exptl_absorpt_correction_T_max 1.0000
_exptl_absorpt_correction_T_min 0.6703
_exptl_absorpt_correction_type multi-scan
_exptl_absorpt_process_details 'CrystalClear (Rigaku Inc., 2007)'
_exptl_crystal_colour red
_exptl_crystal_density_diffrn 1.717
_exptl_crystal_density_method 'not measured'
_exptl_crystal_description block
_exptl_crystal_F_000 988
_exptl_crystal_size_max 0.39
_exptl_crystal_size_mid 0.33
_exptl_crystal_size_min 0.30
_refine_diff_density_max 0.706
_refine_diff_density_min -0.544
_refine_diff_density_rms 0.066
_refine_ls_abs_structure_details 'Flack H D (1983), Acta Cryst. A39, 876-881'
_refine_ls_abs_structure_Flack -0.002(12)
_refine_ls_extinction_method none
_refine_ls_goodness_of_fit_ref 1.079
_refine_ls_hydrogen_treatment constr
_refine_ls_matrix_type full
_refine_ls_number_parameters 571
_refine_ls_number_reflns 8665
_refine_ls_number_restraints 1
_refine_ls_restrained_S_all 1.079
_refine_ls_R_factor_all 0.0306
_refine_ls_R_factor_gt 0.0301
_refine_ls_shift/su_max 0.001
_refine_ls_shift/su_mean 0.000
_refine_ls_structure_factor_coef Fsqd
_refine_ls_weighting_details 'calc w=1/[\s^2^(Fo^2^)+(0.0364P)^2^+0.3581P] where P=(Fo^2^+2Fc^2^)/3'
_refine_ls_weighting_scheme calc
_refine_ls_wR_factor_gt 0.0742
_refine_ls_wR_factor_ref 0.0747
_reflns_number_gt 8550
_reflns_number_total 8665
_reflns_threshold_expression >2sigma(I)
_cod_data_source_file ic501103c_si_002.cif
_cod_data_source_block (TPFC)Sn-CH3
_cod_depositor_comments 'Adding full bibliography for 4339997--4339999.cif.'
_cod_original_cell_volume 1933.0(4)
_cod_original_sg_symbol_H-M P2(1)
_cod_database_code 4339998

loop_
_symmetry_equiv_pos_as_xyz
'x, y, z'
'-x, y+1/2, -z'

loop_
_atom_site_label
_atom_site_type_symbol
_atom_site_fract_x
_atom_site_fract_y
_atom_site_fract_z
_atom_site_U_iso_or_equiv
_atom_site_adp_type
_atom_site_occupancy
_atom_site_symmetry_multiplicity
_atom_site_calc_flag
_atom_site_refinement_flags
Sn1 Sn 0.358515(11) 0.43855(2) 0.369703(11) 0.02440(5) Uani 1 1 d .
F1 F 0.13096(13) 0.9608(2) 0.21112(14) 0.0411(4) Uani 1 1 d .
F2 F -0.04116(16) 1.0645(2) 0.07408(16) 0.0451(5) Uani 1 1 d .
F3 F -0.18475(14) 0.8867(2) -0.04753(15) 0.0495(5) Uani 1 1 d .
F4 F -0.15471(14) 0.6052(2) -0.02903(15) 0.0503(5) Uani 1 1 d .
F5 F 0.01709(14) 0.50096(19) 0.10771(14) 0.0367(4) Uani 1 1 d .
F6 F 0.16458(14) 0.3464(2) 0.58926(14) 0.0381(4) Uani 1 1 d .
F7 F 0.11093(14) 0.3627(2) 0.73705(15) 0.0451(5) Uani 1 1 d .
F8 F 0.21213(16) 0.5344(2) 0.89284(14) 0.0495(5) Uani 1 1 d .
F9 F 0.36467(16) 0.6928(2) 0.89742(15) 0.0464(5) Uani 1 1 d .
F10 F 0.41800(14) 0.6804(2) 0.75026(13) 0.0389(4) Uani 1 1 d .
F11 F 0.65861(14) 0.6959(2) 0.25479(14) 0.0410(4) Uani 1 1 d .
F12 F 0.73049(15) 0.7017(2) 0.11994(16) 0.0471(5) Uani 1 1 d .
F13 F 0.64530(16) 0.5428(2) -0.04586(16) 0.0486(5) Uani 1 1 d .
F14 F 0.48742(15) 0.3776(2) -0.07462(14) 0.0428(4) Uani 1 1 d .
F15 F 0.41554(14) 0.3680(2) 0.05985(14) 0.0392(4) Uani 1 1 d .
N1 N 0.26258(17) 0.5646(3) 0.40200(16) 0.0258(5) Uani 1 1 d .
N2 N 0.44112(15) 0.4407(4) 0.52193(14) 0.0301(4) Uani 1 1 d .
N3 N 0.50672(15) 0.4513(4) 0.39337(15) 0.0287(5) Uani 1 1 d .
N4 N 0.33679(16) 0.5755(2) 0.25501(16) 0.0227(4) Uani 1 1 d .
C1 C 0.18304(19) 0.6339(3) 0.33036(19) 0.0248(5) Uani 1 1 d .
C2 C 0.1170(2) 0.6720(3) 0.3722(2) 0.0271(5) Uani 1 1 d .
H2 H 0.0553 0.7194 0.3392 0.033 Uiso 1 1 calc R
C3 C 0.15768(19) 0.6289(3) 0.4673(2) 0.0277(5) Uani 1 1 d .
H3 H 0.1298 0.6421 0.5125 0.033 Uiso 1 1 calc R
C4 C 0.2503(2) 0.5596(3) 0.4878(2) 0.0269(5) Uani 1 1 d .
C5 C 0.3196(2) 0.5061(3) 0.5790(2) 0.0265(5) Uani 1 1 d .
C6 C 0.41447(19) 0.4543(4) 0.59719(18) 0.0295(6) Uani 1 1 d .
C7 C 0.5019(2) 0.4243(4) 0.68602(19) 0.0325(6) Uani 1 1 d .
H7 H 0.5057 0.4214 0.7504 0.039 Uiso 1 1 calc R
C8 C 0.5787(2) 0.4006(3) 0.6616(2) 0.0332(7) Uani 1 1 d .
H8 H 0.6454 0.3796 0.7059 0.040 Uiso 1 1 calc R
C9 C 0.5404(2) 0.4130(3) 0.5579(2) 0.0296(6) Uani 1 1 d .
C10 C 0.57704(19) 0.4192(4) 0.4850(2) 0.0308(6) Uani 1 1 d .
C11 C 0.6703(2) 0.4141(3) 0.4806(2) 0.0336(7) Uani 1 1 d .
H11 H 0.7329 0.3927 0.5333 0.040 Uiso 1 1 calc R
C12 C 0.65249(18) 0.4458(4) 0.38585(18) 0.0319(5) Uani 1 1 d .
H12 H 0.7009 0.4490 0.3610 0.038 Uiso 1 1 calc R
C13 C 0.5485(2) 0.4732(3) 0.3306(2) 0.0284(6) Uani 1 1 d .
C14 C 0.4911(2) 0.5279(3) 0.2354(2) 0.0248(5) Uani 1 1 d .
C15 C 0.39374(19) 0.5813(3) 0.20283(19) 0.0236(5) Uani 1 1 d .
C16 C 0.3391(2) 0.6597(3) 0.1151(2) 0.0268(5) Uani 1 1 d .
H16 H 0.3604 0.6810 0.0659 0.032 Uiso 1 1 calc R
C17 C 0.2503(2) 0.6989(3) 0.1144(2) 0.0273(5) Uani 1 1 d .
H17 H 0.1993 0.7518 0.0645 0.033 Uiso 1 1 calc R
C18 C 0.24855(19) 0.6454(3) 0.20287(19) 0.0234(5) Uani 1 1 d .
C19 C 0.17527(19) 0.6661(3) 0.23620(19) 0.0247(5) Uani 1 1 d .
C20 C 0.07954(19) 0.7277(3) 0.16428(19) 0.0251(5) Uani 1 1 d .
C21 C 0.0608(2) 0.8716(3) 0.1530(2) 0.0292(6) Uani 1 1 d .
C22 C -0.0271(2) 0.9248(4) 0.0834(2) 0.0324(6) Uani 1 1 d .
C23 C -0.1001(2) 0.8351(4) 0.0215(2) 0.0340(7) Uani 1 1 d .
C24 C -0.0849(2) 0.6926(4) 0.0315(2) 0.0326(6) Uani 1 1 d .
C25 C 0.0040(2) 0.6406(3) 0.1017(2) 0.0273(5) Uani 1 1 d .
C26 C 0.2926(2) 0.5138(3) 0.66283(19) 0.0258(5) Uani 1 1 d .
C27 C 0.21466(17) 0.4355(5) 0.66391(16) 0.0273(5) Uani 1 1 d .
C28 C 0.18651(17) 0.4425(5) 0.73927(18) 0.0302(5) Uani 1 1 d .
C29 C 0.2372(2) 0.5277(3) 0.8182(2) 0.0331(6) Uani 1 1 d .
C30 C 0.3149(2) 0.6073(3) 0.8205(2) 0.0317(6) Uani 1 1 d .
C31 C 0.3423(2) 0.6000(3) 0.7441(2) 0.0287(6) Uani 1 1 d .
C32 C 0.5343(2) 0.5314(3) 0.1629(2) 0.0252(5) Uani 1 1 d .
C33 C 0.6153(2) 0.6135(3) 0.1749(2) 0.0304(6) Uani 1 1 d .
C34 C 0.6537(2) 0.6174(3) 0.1067(3) 0.0332(7) Uani 1 1 d .
C35 C 0.6105(2) 0.5388(3) 0.0220(2) 0.0333(6) Uani 1 1 d .
C36 C 0.5294(2) 0.4561(4) 0.0073(2) 0.0286(7) Uani 1 1 d .
C37 C 0.49324(18) 0.4517(4) 0.07726(19) 0.0271(6) Uani 1 1 d .
C38 C 0.0691(3) 0.0459(5) 0.4743(3) 0.0595(11) Uani 1 1 d .
H38A H 0.0068 -0.0066 0.4533 0.089 Uiso 1 1 calc R
H38B H 0.0790 0.1044 0.5313 0.089 Uiso 1 1 calc R
H38C H 0.1246 -0.0202 0.4923 0.089 Uiso 1 1 calc R
C39 C 0.0644(4) 0.1374(5) 0.3923(4) 0.0666(12) Uani 1 1 d .
H39A H 0.0554 0.0775 0.3354 0.080 Uiso 1 1 calc R
H39B H 0.1283 0.1878 0.4133 0.080 Uiso 1 1 calc R
C40 C -0.0196(3) 0.2445(5) 0.3600(3) 0.0580(10) Uani 1 1 d .
H40A H -0.0823 0.1943 0.3461 0.070 Uiso 1 1 calc R
H40B H -0.0067 0.3098 0.4153 0.070 Uiso 1 1 calc R
C41 C -0.0336(4) 0.3293(6) 0.2712(4) 0.0793(15) Uani 1 1 d .
H41A H 0.0281 0.3827 0.2857 0.095 Uiso 1 1 calc R
H41B H -0.0443 0.2642 0.2162 0.095 Uiso 1 1 calc R
C42 C -0.1187(4) 0.4299(7) 0.2391(4) 0.0829(14) Uani 1 1 d .
H42A H -0.1237 0.4815 0.1809 0.124 Uiso 1 1 calc R
H42B H -0.1079 0.4965 0.2923 0.124 Uiso 1 1 calc R
H42C H -0.1804 0.3778 0.2230 0.124 Uiso 1 1 calc R
C71 C 0.2946(3) 0.2404(4) 0.3148(3) 0.0492(9) Uani 1 1 d .
H71A H 0.2930 0.1840 0.3683 0.074 Uiso 1 1 calc R
H71B H 0.3344 0.1919 0.2869 0.074 Uiso 1 1 calc R
H71C H 0.2268 0.2535 0.2635 0.074 Uiso 1 1 calc R

loop_
_atom_site_aniso_label
_atom_site_aniso_U_11
_atom_site_aniso_U_22
_atom_site_aniso_U_33
_atom_site_aniso_U_23
_atom_site_aniso_U_13
_atom_site_aniso_U_12
Sn1 0.02431(8) 0.02642(9) 0.02322(8) 0.00180(8) 0.01104(6) 0.00290(8)
F1 0.0403(9) 0.0326(12) 0.0466(9) -0.0055(9) 0.0154(8) -0.0031(8)
F2 0.0532(12) 0.0347(10) 0.0526(12) 0.0131(9) 0.0278(10) 0.0166(9)
F3 0.0348(9) 0.0680(14) 0.0360(10) 0.0123(9) 0.0063(8) 0.0211(9)
F4 0.0310(9) 0.0599(13) 0.0432(11) -0.0086(10) 0.0005(8) -0.0043(9)
F5 0.0376(9) 0.0302(8) 0.0384(10) -0.0013(7) 0.0128(8) 0.0002(7)
F6 0.0380(9) 0.0390(10) 0.0338(9) -0.0082(8) 0.0123(7) -0.0103(8)
F7 0.0350(10) 0.0603(12) 0.0428(11) 0.0063(9) 0.0195(8) -0.0114(9)
F8 0.0567(12) 0.0693(14) 0.0345(10) -0.0006(10) 0.0309(10) -0.0051(11)
F9 0.0592(13) 0.0498(12) 0.0302(9) -0.0133(10) 0.0194(9) -0.0142(10)
F10 0.0432(10) 0.0392(10) 0.0345(9) -0.0002(8) 0.0171(8) -0.0134(8)
F11 0.0417(10) 0.0432(11) 0.0403(10) -0.0155(9) 0.0199(8) -0.0140(9)
F12 0.0439(11) 0.0498(11) 0.0593(13) -0.0086(10) 0.0334(10) -0.0172(9)
F13 0.0556(12) 0.0602(13) 0.0492(12) -0.0043(10) 0.0406(11) -0.0029(10)
F14 0.0502(11) 0.0516(11) 0.0313(10) -0.0133(8) 0.0221(9) -0.0068(9)
F15 0.0367(9) 0.0468(10) 0.0387(10) -0.0148(8) 0.0207(8) -0.0139(8)
N1 0.0276(11) 0.0292(12) 0.0211(10) 0.0025(9) 0.0111(9) 0.0049(9)
N2 0.0265(9) 0.0386(11) 0.0250(9) 0.0080(15) 0.0109(8) 0.0080(14)
N3 0.0233(9) 0.0367(13) 0.0263(10) 0.0042(12) 0.0111(8) 0.0063(12)
N4 0.0219(10) 0.0263(11) 0.0201(10) 0.0000(9) 0.0093(8) 0.0032(9)
C1 0.0219(12) 0.0282(13) 0.0243(12) -0.0001(10) 0.0100(10) 0.0000(10)
C2 0.0234(12) 0.0331(14) 0.0272(13) -0.0012(11) 0.0132(10) 0.0011(11)
C3 0.0244(12) 0.0331(14) 0.0260(13) 0.0013(11) 0.0114(10) 0.0011(11)
C4 0.0280(13) 0.0319(14) 0.0229(13) 0.0005(11) 0.0130(11) -0.0003(11)
C5 0.0287(13) 0.0307(14) 0.0214(12) 0.0036(10) 0.0119(10) 0.0037(11)
C6 0.0307(12) 0.0342(16) 0.0226(11) 0.0058(13) 0.0107(9) 0.0017(13)
C7 0.0339(12) 0.0365(17) 0.0243(11) 0.0092(14) 0.0100(10) 0.0052(15)
C8 0.0313(13) 0.0337(17) 0.0312(14) 0.0085(11) 0.0105(11) 0.0065(11)
C9 0.0271(12) 0.0310(18) 0.0280(12) 0.0036(11) 0.0093(10) 0.0064(11)
C10 0.0267(11) 0.0346(18) 0.0285(12) 0.0048(13) 0.0095(9) 0.0054(12)
C11 0.0268(12) 0.038(2) 0.0350(14) 0.0039(13) 0.0121(10) 0.0066(12)
C12 0.0254(11) 0.0378(14) 0.0328(12) -0.0044(17) 0.0130(9) 0.0013(16)
C13 0.0277(12) 0.0318(17) 0.0274(12) -0.0025(10) 0.0134(10) 0.0027(10)
C14 0.0258(13) 0.0252(13) 0.0255(13) -0.0059(10) 0.0131(11) -0.0019(10)
C15 0.0246(12) 0.0248(12) 0.0215(12) -0.0045(10) 0.0102(10) -0.0025(10)
C16 0.0291(13) 0.0288(14) 0.0235(12) -0.0018(11) 0.0123(10) -0.0011(11)
C17 0.0267(13) 0.0317(14) 0.0229(13) 0.0000(11) 0.0103(10) -0.0004(11)
C18 0.0248(12) 0.0246(12) 0.0203(12) -0.0025(10) 0.0093(10) 0.0000(10)
C19 0.0231(12) 0.0272(13) 0.0231(12) -0.0014(10) 0.0095(10) 0.0010(10)
C20 0.0241(12) 0.0333(14) 0.0202(12) 0.0032(10) 0.0117(10) 0.0044(11)
C21 0.0326(14) 0.0336(14) 0.0261(13) -0.0020(11) 0.0170(12) 0.0002(12)
C22 0.0384(13) 0.0329(16) 0.0313(12) 0.0105(14) 0.0202(11) 0.0159(15)
C23 0.0265(14) 0.0495(18) 0.0253(14) 0.0102(13) 0.0108(11) 0.0147(13)
C24 0.0237(13) 0.0458(17) 0.0248(13) -0.0029(12) 0.0072(11) 0.0015(12)
C25 0.0269(13) 0.0302(14) 0.0250(13) 0.0014(11) 0.0114(10) 0.0027(11)
C26 0.0295(13) 0.0276(14) 0.0221(12) 0.0051(10) 0.0129(11) 0.0030(11)
C27 0.0290(11) 0.0277(11) 0.0229(10) 0.0034(17) 0.0091(8) 0.0021(17)
C28 0.0256(10) 0.0346(13) 0.0309(12) 0.0077(19) 0.0127(9) 0.0019(18)
C29 0.0385(15) 0.0422(17) 0.0245(13) 0.0032(12) 0.0192(12) 0.0029(13)
C30 0.0389(15) 0.0328(15) 0.0207(12) -0.0014(11) 0.0103(11) -0.0007(12)
C31 0.0295(14) 0.0292(15) 0.0268(14) 0.0058(12) 0.0116(11) 0.0001(12)
C32 0.0245(12) 0.0250(13) 0.0281(13) 0.0007(10) 0.0131(11) 0.0034(10)
C33 0.0309(14) 0.0282(14) 0.0322(15) -0.0033(11) 0.0137(12) -0.0010(11)
C34 0.0301(14) 0.0295(15) 0.0438(17) -0.0025(14) 0.0197(13) -0.0028(13)
C35 0.0362(15) 0.0353(15) 0.0391(16) 0.0029(13) 0.0264(14) 0.0061(12)
C36 0.0315(12) 0.0273(19) 0.0286(12) -0.0053(13) 0.0146(10) 0.0008(13)
C37 0.0265(11) 0.0264(16) 0.0304(11) -0.0011(15) 0.0140(9) 0.0003(14)
C38 0.047(2) 0.062(3) 0.066(3) -0.008(2) 0.021(2) -0.0024(19)
C39 0.065(3) 0.076(3) 0.068(3) -0.016(2) 0.038(2) -0.006(2)
C40 0.063(2) 0.065(3) 0.053(2) -0.013(2) 0.032(2) -0.019(2)
C41 0.096(4) 0.079(3) 0.079(3) 0.001(3) 0.052(3) -0.016(3)
C42 0.086(3) 0.079(3) 0.090(3) 0.030(4) 0.043(3) 0.010(4)
C71 0.056(2) 0.0337(17) 0.061(2) -0.0071(16) 0.0287(19) -0.0073(16)

loop_
_atom_type_symbol
_atom_type_description
_atom_type_scat_dispersion_real
_atom_type_scat_dispersion_imag
_atom_type_scat_source
C C 0.0033 0.0016 'International Tables Vol C Tables 4.2.6.8 and 6.1.1.4'
H H 0.0000 0.0000 'International Tables Vol C Tables 4.2.6.8 and 6.1.1.4'
F F 0.0171 0.0103 'International Tables Vol C Tables 4.2.6.8 and 6.1.1.4'
N N 0.0061 0.0033 'International Tables Vol C Tables 4.2.6.8 and 6.1.1.4'
Sn Sn -0.6537 1.4246 'International Tables Vol C Tables 4.2.6.8 and 6.1.1.4'

loop_
_geom_angle_atom_site_label_1
_geom_angle_atom_site_label_2
_geom_angle_atom_site_label_3
_geom_angle
N4 Sn1 N1 87.71(9)
N4 Sn1 N2 135.80(12)
N1 Sn1 N2 82.78(10)
N4 Sn1 N3 82.88(9)
N1 Sn1 N3 135.50(11)
N2 Sn1 N3 74.61(8)
N4 Sn1 C71 110.59(13)
N1 Sn1 C71 111.44(13)
N2 Sn1 C71 113.08(16)
N3 Sn1 C71 112.59(14)
C1 N1 C4 109.3(2)
C1 N1 Sn1 122.55(18)
C4 N1 Sn1 125.66(18)
C6 N2 C9 110.3(2)
C6 N2 Sn1 132.26(16)
C9 N2 Sn1 117.21(17)
C13 N3 C10 111.0(2)
C13 N3 Sn1 131.64(17)
C10 N3 Sn1 117.03(17)
C18 N4 C15 109.1(2)
C18 N4 Sn1 122.89(17)
C15 N4 Sn1 125.82(17)
N1 C1 C19 124.1(2)
N1 C1 C2 107.4(2)
C19 C1 C2 128.4(2)
C3 C2 C1 108.2(2)
C3 C2 H2 125.9
C1 C2 H2 125.9
C2 C3 C4 108.3(2)
C2 C3 H3 125.9
C4 C3 H3 125.9
N1 C4 C5 125.9(3)
N1 C4 C3 106.7(2)
C5 C4 C3 127.2(3)
C4 C5 C6 124.4(2)
C4 C5 C26 117.3(2)
C6 C5 C26 118.2(2)
N2 C6 C5 120.2(2)
N2 C6 C7 106.4(2)
C5 C6 C7 132.9(3)
C8 C7 C6 108.1(2)
C8 C7 H7 126.0
C6 C7 H7 126.0
C7 C8 C9 107.5(2)
C7 C8 H8 126.3
C9 C8 H8 126.3
N2 C9 C8 107.6(2)
N2 C9 C10 113.6(2)
C8 C9 C10 138.5(3)
N3 C10 C11 107.4(2)
N3 C10 C9 114.1(2)
C11 C10 C9 138.2(3)
C12 C11 C10 106.9(2)
C12 C11 H11 126.6
C10 C11 H11 126.6
C11 C12 C13 108.5(2)
C11 C12 H12 125.7
C13 C12 H12 125.7
N3 C13 C14 120.4(2)
N3 C13 C12 106.1(2)
C14 C13 C12 133.1(3)
C15 C14 C13 124.3(2)
C15 C14 C32 116.4(2)
C13 C14 C32 119.3(2)
N4 C15 C14 125.5(2)
N4 C15 C16 107.6(2)
C14 C15 C16 126.8(2)
C17 C16 C15 108.2(2)
C17 C16 H16 125.9
C15 C16 H16 125.9
C16 C17 C18 107.6(2)
C16 C17 H17 126.2
C18 C17 H17 126.2
N4 C18 C19 124.4(2)
N4 C18 C17 107.5(2)
C19 C18 C17 127.9(2)
C18 C19 C1 126.6(2)
C18 C19 C20 116.5(2)
C1 C19 C20 116.9(2)
C25 C20 C21 116.3(2)
C25 C20 C19 120.1(2)
C21 C20 C19 123.6(3)
F1 C21 C22 119.0(3)
F1 C21 C20 119.0(3)
C22 C21 C20 122.0(3)
F2 C22 C21 119.9(3)
F2 C22 C23 119.9(3)
C21 C22 C23 120.2(3)
F3 C23 C24 120.3(3)
F3 C23 C22 120.3(3)
C24 C23 C22 119.5(3)
F4 C24 C23 119.8(3)
F4 C24 C25 120.4(3)
C23 C24 C25 119.7(3)
F5 C25 C24 118.1(3)
F5 C25 C20 119.6(2)
C24 C25 C20 122.4(3)
C27 C26 C31 115.7(3)
C27 C26 C5 121.5(3)
C31 C26 C5 122.8(3)
F6 C27 C28 117.6(3)
F6 C27 C26 119.4(2)
C28 C27 C26 122.9(3)
F7 C28 C29 119.8(2)
F7 C28 C27 120.4(4)
C29 C28 C27 119.8(3)
F8 C29 C28 120.8(3)
F8 C29 C30 119.7(3)
C28 C29 C30 119.5(3)
F9 C30 C29 119.9(3)
F9 C30 C31 119.8(3)
C29 C30 C31 120.2(3)
F10 C31 C30 117.5(3)
F10 C31 C26 120.6(3)
C30 C31 C26 121.8(3)
C33 C32 C37 115.8(3)
C33 C32 C14 123.3(3)
C37 C32 C14 120.9(2)
F11 C33 C34 117.4(3)
F11 C33 C32 119.8(3)
C34 C33 C32 122.8(3)
F12 C34 C35 119.3(3)
F12 C34 C33 120.7(3)
C35 C34 C33 119.9(3)
F13 C35 C34 121.0(3)
F13 C35 C36 120.0(3)
C34 C35 C36 119.1(3)
F14 C36 C35 119.5(3)
F14 C36 C37 120.4(3)
C35 C36 C37 120.1(3)
F15 C37 C36 117.6(3)
F15 C37 C32 120.1(2)
C36 C37 C32 122.3(3)
C39 C38 H38A 109.5
C39 C38 H38B 109.5
H38A C38 H38B 109.5
C39 C38 H38C 109.5
H38A C38 H38C 109.5
H38B C38 H38C 109.5
C38 C39 C40 113.0(4)
C38 C39 H39A 109.0
C40 C39 H39A 109.0
C38 C39 H39B 109.0
C40 C39 H39B 109.0
H39A C39 H39B 107.8
C41 C40 C39 114.9(4)
C41 C40 H40A 108.5
C39 C40 H40A 108.5
C41 C40 H40B 108.5
C39 C40 H40B 108.5
H40A C40 H40B 107.5
C42 C41 C40 113.7(4)
C42 C41 H41A 108.8
C40 C41 H41A 108.8
C42 C41 H41B 108.8
C40 C41 H41B 108.8
H41A C41 H41B 107.7
C41 C42 H42A 109.5
C41 C42 H42B 109.5
H42A C42 H42B 109.5
C41 C42 H42C 109.5
H42A C42 H42C 109.5
H42B C42 H42C 109.5
Sn1 C71 H71A 109.5
Sn1 C71 H71B 109.5
H71A C71 H71B 109.5
Sn1 C71 H71C 109.5
H71A C71 H71C 109.5
H71B C71 H71C 109.5

loop_
_geom_bond_atom_site_label_1
_geom_bond_atom_site_label_2
_geom_bond_distance
Sn1 N4 2.077(2)
Sn1 N1 2.083(2)
Sn1 N2 2.084(2)
Sn1 N3 2.088(2)
Sn1 C71 2.112(3)
F1 C21 1.337(3)
F2 C22 1.343(4)
F3 C23 1.335(3)
F4 C24 1.337(3)
F5 C25 1.340(3)
F6 C27 1.347(4)
F7 C28 1.349(4)
F8 C29 1.336(3)
F9 C30 1.347(3)
F10 C31 1.335(3)
F11 C33 1.345(3)
F12 C34 1.341(4)
F13 C35 1.337(3)
F14 C36 1.344(4)
F15 C37 1.337(4)
N1 C1 1.378(3)
N1 C4 1.386(3)
N2 C6 1.364(3)
N2 C9 1.366(3)
N3 C13 1.358(3)
N3 C10 1.360(3)
N4 C18 1.378(3)
N4 C15 1.390(3)
C1 C19 1.409(4)
C1 C2 1.431(4)
C2 C3 1.356(4)
C2 H2 0.9500
C3 C4 1.440(4)
C3 H3 0.9500
C4 C5 1.410(4)
C5 C6 1.411(4)
C5 C26 1.488(4)
C6 C7 1.437(3)
C7 C8 1.368(4)
C7 H7 0.9500
C8 C9 1.419(4)
C8 H8 0.9500
C9 C10 1.427(4)
C10 C11 1.426(4)
C11 C12 1.370(4)
C11 H11 0.9500
C12 C13 1.433(4)
C12 H12 0.9500
C13 C14 1.416(4)
C14 C15 1.413(4)
C14 C32 1.492(4)
C15 C16 1.427(4)
C16 C17 1.373(4)
C16 H16 0.9500
C17 C18 1.441(4)
C17 H17 0.9500
C18 C19 1.404(4)
C19 C20 1.490(3)
C20 C25 1.388(4)
C20 C21 1.392(4)
C21 C22 1.374(4)
C22 C23 1.380(5)
C23 C24 1.371(5)
C24 C25 1.382(4)
C26 C27 1.389(4)
C26 C31 1.392(4)
C27 C28 1.376(3)
C28 C29 1.366(5)
C29 C30 1.373(4)
C30 C31 1.383(4)
C32 C33 1.386(4)
C32 C37 1.391(4)
C33 C34 1.381(4)
C34 C35 1.375(5)
C35 C36 1.379(4)
C36 C37 1.381(4)
C38 C39 1.490(7)
C38 H38A 0.9800
C38 H38B 0.9800
C38 H38C 0.9800
C39 C40 1.522(7)
C39 H39A 0.9900
C39 H39B 0.9900
C40 C41 1.500(7)
C40 H40A 0.9900
C40 H40B 0.9900
C41 C42 1.495(8)
C41 H41A 0.9900
C41 H41B 0.9900
C42 H42A 0.9800
C42 H42B 0.9800
C42 H42C 0.9800
C71 H71A 0.9800
C71 H71B 0.9800
C71 H71C 0.9800

loop_
_geom_torsion_atom_site_label_1
_geom_torsion_atom_site_label_2
_geom_torsion_atom_site_label_3
_geom_torsion_atom_site_label_4
_geom_torsion
N4 Sn1 N1 C1 33.6(2)
N2 Sn1 N1 C1 170.3(2)
N3 Sn1 N1 C1 111.0(2)
C71 Sn1 N1 C1 -77.7(2)
N4 Sn1 N1 C4 -166.2(2)
N2 Sn1 N1 C4 -29.4(2)
N3 Sn1 N1 C4 -88.7(3)
C71 Sn1 N1 C4 82.6(3)
N4 Sn1 N2 C6 107.7(4)
N1 Sn1 N2 C6 28.5(4)
N3 Sn1 N2 C6 169.8(4)
C71 Sn1 N2 C6 -81.8(4)
N4 Sn1 N2 C9 -78.2(3)
N1 Sn1 N2 C9 -157.4(3)
N3 Sn1 N2 C9 -16.1(3)
C71 Sn1 N2 C9 92.3(3)
N4 Sn1 N3 C13 -29.9(3)
N1 Sn1 N3 C13 -109.3(3)
N2 Sn1 N3 C13 -171.5(4)
C71 Sn1 N3 C13 79.5(3)
N4 Sn1 N3 C10 157.6(3)
N1 Sn1 N3 C10 78.3(3)
N2 Sn1 N3 C10 16.0(3)
C71 Sn1 N3 C10 -93.0(3)
N1 Sn1 N4 C18 -32.5(2)
N2 Sn1 N4 C18 -109.7(2)
N3 Sn1 N4 C18 -168.9(2)
C71 Sn1 N4 C18 79.6(2)
N1 Sn1 N4 C15 166.2(2)
N2 Sn1 N4 C15 89.0(2)
N3 Sn1 N4 C15 29.8(2)
C71 Sn1 N4 C15 -81.7(2)
C4 N1 C1 C19 175.4(3)
Sn1 N1 C1 C19 -21.5(4)
C4 N1 C1 C2 -1.0(3)
Sn1 N1 C1 C2 162.09(19)
N1 C1 C2 C3 1.2(3)
C19 C1 C2 C3 -175.0(3)
C1 C2 C3 C4 -1.0(3)
C1 N1 C4 C5 -175.3(3)
Sn1 N1 C4 C5 22.3(4)
C1 N1 C4 C3 0.4(3)
Sn1 N1 C4 C3 -162.03(19)
C2 C3 C4 N1 0.4(3)
C2 C3 C4 C5 176.0(3)
N1 C4 C5 C6 2.7(5)
C3 C4 C5 C6 -172.1(3)
N1 C4 C5 C26 178.6(3)
C3 C4 C5 C26 3.8(4)
C9 N2 C6 C5 169.3(3)
Sn1 N2 C6 C5 -16.3(6)
C9 N2 C6 C7 -3.8(5)
Sn1 N2 C6 C7 170.6(3)
C4 C5 C6 N2 -6.5(5)
C26 C5 C6 N2 177.7(3)
C4 C5 C6 C7 164.5(4)
C26 C5 C6 C7 -11.3(6)
N2 C6 C7 C8 2.9(4)
C5 C6 C7 C8 -169.0(4)
C6 C7 C8 C9 -0.9(4)
C6 N2 C9 C8 3.3(4)
Sn1 N2 C9 C8 -172.0(2)
C6 N2 C9 C10 -170.7(3)
Sn1 N2 C9 C10 14.0(4)
C7 C8 C9 N2 -1.4(4)
C7 C8 C9 C10 170.3(4)
C13 N3 C10 C11 -2.6(4)
Sn1 N3 C10 C11 171.4(2)
C13 N3 C10 C9 172.2(3)
Sn1 N3 C10 C9 -13.9(4)
N2 C9 C10 N3 0.0(4)
C8 C9 C10 N3 -171.4(4)
N2 C9 C10 C11 172.4(4)
C8 C9 C10 C11 1.1(7)
N3 C10 C11 C12 0.9(4)
C9 C10 C11 C12 -171.8(4)
C10 C11 C12 C13 0.9(4)
C10 N3 C13 C14 -170.7(3)
Sn1 N3 C13 C14 16.5(5)
C10 N3 C13 C12 3.1(4)
Sn1 N3 C13 C12 -169.7(3)
C11 C12 C13 N3 -2.4(4)
C11 C12 C13 C14 170.2(3)
N3 C13 C14 C15 9.1(4)
C12 C13 C14 C15 -162.7(3)
N3 C13 C14 C32 -171.2(3)
C12 C13 C14 C32 17.0(5)
C18 N4 C15 C14 176.4(3)
Sn1 N4 C15 C14 -20.2(4)
C18 N4 C15 C16 0.8(3)
Sn1 N4 C15 C16 164.18(18)
C13 C14 C15 N4 -6.7(4)
C32 C14 C15 N4 173.5(2)
C13 C14 C15 C16 168.1(3)
C32 C14 C15 C16 -11.7(4)
N4 C15 C16 C17 -0.6(3)
C14 C15 C16 C17 -176.2(3)
C15 C16 C17 C18 0.2(3)
C15 N4 C18 C19 -176.8(2)
Sn1 N4 C18 C19 19.2(4)
C15 N4 C18 C17 -0.6(3)
Sn1 N4 C18 C17 -164.62(17)
C16 C17 C18 N4 0.2(3)
C16 C17 C18 C19 176.2(3)
N4 C18 C19 C1 7.3(4)
C17 C18 C19 C1 -168.0(3)
N4 C18 C19 C20 -172.3(3)
C17 C18 C19 C20 12.3(4)
N1 C1 C19 C18 -6.0(5)
C2 C1 C19 C18 169.6(3)
N1 C1 C19 C20 173.7(3)
C2 C1 C19 C20 -10.7(4)
C18 C19 C20 C25 88.5(3)
C1 C19 C20 C25 -91.2(3)
C18 C19 C20 C21 -89.5(3)
C1 C19 C20 C21 90.8(3)
C25 C20 C21 F1 -179.9(2)
C19 C20 C21 F1 -1.8(4)
C25 C20 C21 C22 -0.6(4)
C19 C20 C21 C22 177.5(2)
F1 C21 C22 F2 0.4(4)
C20 C21 C22 F2 -178.9(2)
F1 C21 C22 C23 179.0(3)
C20 C21 C22 C23 -0.3(4)
F2 C22 C23 F3 -0.1(4)
C21 C22 C23 F3 -178.7(3)
F2 C22 C23 C24 179.9(3)
C21 C22 C23 C24 1.3(4)
F3 C23 C24 F4 0.9(5)
C22 C23 C24 F4 -179.1(3)
F3 C23 C24 C25 178.5(3)
C22 C23 C24 C25 -1.5(5)
F4 C24 C25 F5 -0.7(4)
C23 C24 C25 F5 -178.4(3)
F4 C24 C25 C20 178.2(3)
C23 C24 C25 C20 0.6(4)
C21 C20 C25 F5 179.4(2)
C19 C20 C25 F5 1.2(4)
C21 C20 C25 C24 0.4(4)
C19 C20 C25 C24 -177.8(3)
C4 C5 C26 C27 66.8(4)
C6 C5 C26 C27 -117.0(4)
C4 C5 C26 C31 -112.4(3)
C6 C5 C26 C31 63.7(4)
C31 C26 C27 F6 -178.1(3)
C5 C26 C27 F6 2.6(5)
C31 C26 C27 C28 0.7(5)
C5 C26 C27 C28 -178.6(4)
F6 C27 C28 F7 -0.3(6)
C26 C27 C28 F7 -179.2(3)
F6 C27 C28 C29 177.8(3)
C26 C27 C28 C29 -1.1(6)
F7 C28 C29 F8 -0.9(5)
C27 C28 C29 F8 -179.0(4)
F7 C28 C29 C30 179.2(3)
C27 C28 C29 C30 1.1(6)
F8 C29 C30 F9 -0.7(5)
C28 C29 C30 F9 179.2(3)
F8 C29 C30 C31 179.3(3)
C28 C29 C30 C31 -0.7(5)
F9 C30 C31 F10 -0.3(4)
C29 C30 C31 F10 179.6(3)
F9 C30 C31 C26 -179.5(3)
C29 C30 C31 C26 0.4(5)
C27 C26 C31 F10 -179.6(3)
C5 C26 C31 F10 -0.3(4)
C27 C26 C31 C30 -0.4(4)
C5 C26 C31 C30 178.9(3)
C15 C14 C32 C33 114.4(3)
C13 C14 C32 C33 -65.4(4)
C15 C14 C32 C37 -64.8(4)
C13 C14 C32 C37 115.4(3)
C37 C32 C33 F11 178.8(3)
C14 C32 C33 F11 -0.4(4)
C37 C32 C33 C34 0.2(4)
C14 C32 C33 C34 -179.0(3)
F11 C33 C34 F12 -0.7(4)
C32 C33 C34 F12 178.0(3)
F11 C33 C34 C35 -177.9(3)
C32 C33 C34 C35 0.8(5)
F12 C34 C35 F13 1.6(5)
C33 C34 C35 F13 178.9(3)
F12 C34 C35 C36 -177.8(3)
C33 C34 C35 C36 -0.5(5)
F13 C35 C36 F14 1.4(5)
C34 C35 C36 F14 -179.2(3)
F13 C35 C36 C37 -180.0(3)
C34 C35 C36 C37 -0.6(5)
F14 C36 C37 F15 -0.3(5)
C35 C36 C37 F15 -178.9(3)
F14 C36 C37 C32 -179.8(3)
C35 C36 C37 C32 1.6(6)
C33 C32 C37 F15 179.2(3)
C14 C32 C37 F15 -1.6(5)
C33 C32 C37 C36 -1.3(5)
C14 C32 C37 C36 177.9(3)
C38 C39 C40 C41 -174.2(4)
C39 C40 C41 C42 177.9(5)
